data_2219707
loop_
_publ_author_name
'Li, Ying-Fei'
'Xu, Chen'
'Cen, Fei-Fei'
'Wang, Zhi-Qiang'
'Zhang, Yu-Qing'

_publ_section_title
;
 1,4-Dibromo-2,5-bis(hexyloxy)benzene
;
_journal_coeditor_code SI2104
_journal_issue 10
_journal_name_full 'Acta Crystallographica Section E'
_journal_page_first o1930
_journal_paper_doi 10.1107/S1600536808028730
_journal_volume 64
_journal_year 2008
_chemical_formula_iupac 'C18 H28 Br2 O2'
_chemical_formula_moiety 'C18 H28 Br2 O2'
_chemical_formula_sum 'C18 H28 Br2 O2'
_chemical_formula_weight 436.22
_chemical_name_systematic
;
1,4-Dibromo-2,5-bis(hexyloxy)benzene
;
_space_group_IT_number 2
_symmetry_cell_setting triclinic
_symmetry_space_group_name_Hall '-P 1'
_symmetry_space_group_name_H-M 'P -1'
_atom_sites_solution_hydrogens geom
_atom_sites_solution_primary direct
_atom_sites_solution_secondary difmap
_audit_creation_method SHELXL-97
_cell_angle_alpha 107.012(2)
_cell_angle_beta 106.981(2)
_cell_angle_gamma 99.193(2)
_cell_formula_units_Z 1
_cell_length_a 6.9638(12)
_cell_length_b 8.2581(14)
_cell_length_c 9.7321(17)
_cell_measurement_reflns_used 1772
_cell_measurement_temperature 295(2)
_cell_measurement_theta_max 26.04
_cell_measurement_theta_min 2.34
_cell_volume 493.11(15)
_computing_cell_refinement 'SMART (Bruker, 2004)'
_computing_data_collection 'SMART (Bruker, 2004)'
_computing_data_reduction 'SAINT (Bruker, 2004)'
_computing_molecular_graphics 'SHELXTL (Sheldrick, 2008)'
_computing_publication_material 'SHELXTL (Sheldrick, 2008)'
_computing_structure_refinement 'SHELXL97 (Sheldrick, 2008)'
_computing_structure_solution 'SHELXS97 (Sheldrick, 2008)'
_diffrn_ambient_temperature 295(2)
_diffrn_measured_fraction_theta_full 0.993
_diffrn_measured_fraction_theta_max 0.993
_diffrn_measurement_device_type 'Bruker SMART CCD'
_diffrn_measurement_method 'phi and omega scans'
_diffrn_radiation_monochromator graphite
_diffrn_radiation_source 'fine-focus sealed tube'
_diffrn_radiation_type MoK\a
_diffrn_radiation_wavelength 0.71073
_diffrn_reflns_av_R_equivalents 0.0179
_diffrn_reflns_av_sigmaI/netI 0.0269
_diffrn_reflns_limit_h_max 8
_diffrn_reflns_limit_h_min -8
_diffrn_reflns_limit_k_max 9
_diffrn_reflns_limit_k_min -9
_diffrn_reflns_limit_l_max 11
_diffrn_reflns_limit_l_min -11
_diffrn_reflns_number 3675
_diffrn_reflns_theta_full 25.50
_diffrn_reflns_theta_max 25.50
_diffrn_reflns_theta_min 2.68
_exptl_absorpt_coefficient_mu 4.115
_exptl_absorpt_correction_T_max 0.7644
_exptl_absorpt_correction_T_min 0.3910
_exptl_absorpt_correction_type multi-scan
_exptl_absorpt_process_details '(SADABS; Sheldrick, 1996)'
_exptl_crystal_colour colourless
_exptl_crystal_density_diffrn 1.469
_exptl_crystal_density_method 'not measured'
_exptl_crystal_description block
_exptl_crystal_F_000 222
_exptl_crystal_size_max 0.28
_exptl_crystal_size_mid 0.27
_exptl_crystal_size_min 0.07
_refine_diff_density_max 0.307
_refine_diff_density_min -0.228
_refine_ls_extinction_method none
_refine_ls_goodness_of_fit_ref 1.061
_refine_ls_hydrogen_treatment constr
_refine_ls_matrix_type full
_refine_ls_number_parameters 101
_refine_ls_number_reflns 1818
_refine_ls_number_restraints 0
_refine_ls_restrained_S_all 1.061
_refine_ls_R_factor_all 0.0326
_refine_ls_R_factor_gt 0.0252
_refine_ls_shift/su_max 0.001
_refine_ls_shift/su_mean 0.000
_refine_ls_structure_factor_coef Fsqd
_refine_ls_weighting_details 'calc w=1/[\s^2^(Fo^2^)+(0.0346P)^2^+0.0096P] where P=(Fo^2^+2Fc^2^)/3'
_refine_ls_weighting_scheme calc
_refine_ls_wR_factor_gt 0.0593
_refine_ls_wR_factor_ref 0.0632
_reflns_number_gt 1567
_reflns_number_total 1818
_reflns_threshold_expression >2sigma(I)
_cod_data_source_file si2104.cif
_cod_data_source_block I
_cod_depositor_comments
;
The following automatic conversions were performed:
'_symmetry_cell_setting' value 'Triclinic' changed to 'triclinic'
according to '/home/saulius/struct/CIF-dictionaries/cif_core.dic'
dictionary named 'cif_core.dic' version 2.4.1 from 2010-06-29.

Automatic conversion script
Id: cif_fix_enum 1527 2010-12-29 10:47:43Z saulius 

The following automatic conversions were performed:

'_symmetry_cell_setting' value 'Triclinic' changed to 'triclinic'
according to /home/saulius/struct/CIF-dictionaries/cif_core.dic
dictionary named 'cif_core.dic' version 2.4.1 from 2010-06-29.

Automatic conversion script
Id: cif_fix_values 1715 2011-07-08 13:25:40Z adriana 
;
_cod_original_sg_symbol_H-M P-1
_cod_database_code 2219707
_cod_database_fobs_code 2219707

loop_
_symmetry_equiv_pos_as_xyz
'x, y, z'
'-x, -y, -z'

loop_
_atom_site_type_symbol
_atom_site_label
_atom_site_fract_x
_atom_site_fract_y
_atom_site_fract_z
_atom_site_U_iso_or_equiv
_atom_site_adp_type
_atom_site_calc_flag
_atom_site_refinement_flags
_atom_site_occupancy
Br Br1 0.07253(4) 0.51292(4) -0.31314(3) 0.05768(13) Uani d . 1
O O1 0.3731(2) 0.6878(2) 0.00755(19) 0.0577(5) Uani d . 1
C C1 -0.1596(3) 0.4127(3) -0.1410(3) 0.0455(6) Uani d . 1
H H1 -0.2656 0.3549 -0.2366 0.055 Uiso calc R 1
C C2 0.0292(3) 0.5069(3) -0.1316(3) 0.0418(5) Uani d . 1
C C3 0.1932(3) 0.5970(3) 0.0107(3) 0.0426(5) Uani d . 1
C C4 0.5450(3) 0.7726(4) 0.1511(3) 0.0513(6) Uani d . 1
H H4A 0.5871 0.6864 0.1944 0.062 Uiso calc R 1
H H4B 0.5056 0.8560 0.2240 0.062 Uiso calc R 1
C C5 0.7229(3) 0.8672(3) 0.1183(3) 0.0528(6) Uani d . 1
H H5A 0.6775 0.9504 0.0722 0.063 Uiso calc R 1
H H5B 0.7610 0.7824 0.0455 0.063 Uiso calc R 1
C C6 0.9133(3) 0.9647(3) 0.2665(3) 0.0539(6) Uani d . 1
H H6A 0.8755 1.0516 0.3377 0.065 Uiso calc R 1
H H6B 0.9547 0.8817 0.3143 0.065 Uiso calc R 1
C C7 1.0979(3) 1.0563(3) 0.2370(3) 0.0518(6) Uani d . 1
H H7A 1.1351 0.9693 0.1653 0.062 Uiso calc R 1
H H7B 1.0564 1.1394 0.1894 0.062 Uiso calc R 1
C C8 1.2870(4) 1.1524(4) 0.3828(3) 0.0662(8) Uani d . 1
H H8A 1.3355 1.0679 0.4259 0.079 Uiso calc R 1
H H8B 1.2471 1.2326 0.4576 0.079 Uiso calc R 1
C C9 1.4646(4) 1.2556(5) 0.3548(4) 0.0850(10) Uani d . 1
H H9A 1.5032 1.1771 0.2795 0.127 Uiso calc R 1
H H9B 1.5824 1.3105 0.4494 0.127 Uiso calc R 1
H H9C 1.4200 1.3442 0.3179 0.127 Uiso calc R 1

loop_
_atom_site_aniso_label
_atom_site_aniso_U_11
_atom_site_aniso_U_22
_atom_site_aniso_U_33
_atom_site_aniso_U_12
_atom_site_aniso_U_13
_atom_site_aniso_U_23
Br1 0.05214(17) 0.0815(2) 0.03895(16) 0.00640(13) 0.01726(12) 0.02627(13)
O1 0.0382(9) 0.0797(12) 0.0427(9) -0.0082(8) 0.0094(7) 0.0224(9)
C1 0.0369(12) 0.0546(14) 0.0350(12) 0.0026(10) 0.0057(9) 0.0142(11)
C2 0.0414(12) 0.0529(14) 0.0330(11) 0.0089(10) 0.0135(10) 0.0199(10)
C3 0.0354(11) 0.0501(13) 0.0392(12) 0.0049(10) 0.0115(10) 0.0168(11)
C4 0.0368(12) 0.0633(16) 0.0417(13) -0.0004(11) 0.0082(10) 0.0151(12)
C5 0.0383(12) 0.0654(16) 0.0481(14) 0.0015(11) 0.0139(11) 0.0193(12)
C6 0.0399(13) 0.0629(17) 0.0504(14) 0.0023(12) 0.0136(11) 0.0172(13)
C7 0.0404(13) 0.0562(15) 0.0535(15) 0.0043(11) 0.0175(11) 0.0160(12)
C8 0.0437(14) 0.0786(19) 0.0592(17) -0.0001(13) 0.0128(13) 0.0150(15)
C9 0.0468(16) 0.095(2) 0.086(2) -0.0123(15) 0.0179(16) 0.0156(19)

loop_
_atom_type_symbol
_atom_type_description
_atom_type_scat_dispersion_real
_atom_type_scat_dispersion_imag
_atom_type_scat_source
C C 0.0033 0.0016 'International Tables Vol C Tables 4.2.6.8 and 6.1.1.4'
H H 0.0000 0.0000 'International Tables Vol C Tables 4.2.6.8 and 6.1.1.4'
O O 0.0106 0.0060 'International Tables Vol C Tables 4.2.6.8 and 6.1.1.4'
Br Br -0.2901 2.4595 'International Tables Vol C Tables 4.2.6.8 and 6.1.1.4'

loop_
_geom_angle_atom_site_label_1
_geom_angle_atom_site_label_2
_geom_angle_atom_site_label_3
_geom_angle_site_symmetry_1
_geom_angle_site_symmetry_3
_geom_angle
C3 O1 C4 . . 117.26(18)
C3 C1 C2 2_565 . 120.9(2)
C3 C1 H1 2_565 . 119.6
C2 C1 H1 . . 119.6
C1 C2 C3 . . 121.5(2)
C1 C2 Br1 . . 119.81(16)
C3 C2 Br1 . . 118.73(16)
O1 C3 C1 . 2_565 125.49(19)
O1 C3 C2 . . 116.8(2)
C1 C3 C2 2_565 . 117.70(19)
O1 C4 C5 . . 107.30(19)
O1 C4 H4A . . 110.3
C5 C4 H4A . . 110.3
O1 C4 H4B . . 110.3
C5 C4 H4B . . 110.3
H4A C4 H4B . . 108.5
C4 C5 C6 . . 111.0(2)
C4 C5 H5A . . 109.4
C6 C5 H5A . . 109.4
C4 C5 H5B . . 109.4
C6 C5 H5B . . 109.4
H5A C5 H5B . . 108.0
C7 C6 C5 . . 112.4(2)
C7 C6 H6A . . 109.1
C5 C6 H6A . . 109.1
C7 C6 H6B . . 109.1
C5 C6 H6B . . 109.1
H6A C6 H6B . . 107.9
C8 C7 C6 . . 112.7(2)
C8 C7 H7A . . 109.1
C6 C7 H7A . . 109.1
C8 C7 H7B . . 109.1
C6 C7 H7B . . 109.1
H7A C7 H7B . . 107.8
C7 C8 C9 . . 112.5(3)
C7 C8 H8A . . 109.1
C9 C8 H8A . . 109.1
C7 C8 H8B . . 109.1
C9 C8 H8B . . 109.1
H8A C8 H8B . . 107.8
C8 C9 H9A . . 109.5
C8 C9 H9B . . 109.5
H9A C9 H9B . . 109.5
C8 C9 H9C . . 109.5
H9A C9 H9C . . 109.5
H9B C9 H9C . . 109.5

loop_
_geom_bond_atom_site_label_1
_geom_bond_atom_site_label_2
_geom_bond_site_symmetry_2
_geom_bond_distance
Br1 C2 . 1.891(2)
O1 C3 . 1.367(2)
O1 C4 . 1.435(3)
C1 C3 2_565 1.377(3)
C1 C2 . 1.379(3)
C1 H1 . 0.9300
C2 C3 . 1.406(3)
C3 C1 2_565 1.377(3)
C4 C5 . 1.522(3)
C4 H4A . 0.9700
C4 H4B . 0.9700
C5 C6 . 1.533(3)
C5 H5A . 0.9700
C5 H5B . 0.9700
C6 C7 . 1.529(3)
C6 H6A . 0.9700
C6 H6B . 0.9700
C7 C8 . 1.514(3)
C7 H7A . 0.9700
C7 H7B . 0.9700
C8 C9 . 1.525(4)
C8 H8A . 0.9700
C8 H8B . 0.9700
C9 H9A . 0.9600
C9 H9B . 0.9600
C9 H9C . 0.9600

loop_
_geom_torsion_atom_site_label_1
_geom_torsion_atom_site_label_2
_geom_torsion_atom_site_label_3
_geom_torsion_atom_site_label_4
_geom_torsion_site_symmetry_1
_geom_torsion_site_symmetry_4
_geom_torsion
C3 C1 C2 C3 2_565 . -0.4(4)
C3 C1 C2 Br1 2_565 . 178.49(18)
C4 O1 C3 C1 . 2_565 3.4(4)
C4 O1 C3 C2 . . -176.9(2)
C1 C2 C3 O1 . . -179.4(2)
Br1 C2 C3 O1 . . 1.7(3)
C1 C2 C3 C1 . 2_565 0.4(4)
Br1 C2 C3 C1 . 2_565 -178.52(18)
C3 O1 C4 C5 . . -178.7(2)
O1 C4 C5 C6 . . 179.1(2)
C4 C5 C6 C7 . . 178.1(2)
C5 C6 C7 C8 . . -179.8(2)
C6 C7 C8 C9 . . -175.4(2)
